data_2200193
loop_
_publ_author_name
'Wang, Ying'
'Jian, Fangfang'
'Yang, Xujie'
'Lu, Lude'
'Wang, Xin'
'Fun, Hoong-Kun'
'Chantrapromma, Suchada'
'Razak, Ibrahim Abdul'

_publ_section_title
;
 Diphenylcarbazide acetonitrile solvate
;
_journal_issue 4
_journal_name_full 'Acta Crystallographica Section E'
_journal_page_first o312
_journal_page_last o314
_journal_paper_doi 10.1107/S160053680100397X
_journal_volume 57
_journal_year 2001
_chemical_formula_sum 'C15 H17 N5 O'
_chemical_formula_weight 283.34
_space_group_IT_number 14
_symmetry_cell_setting monoclinic
_symmetry_space_group_name_Hall '-P 2yn'
_symmetry_space_group_name_H-M 'P 1 21/n 1'
_audit_creation_method SHELXL-97
_cell_angle_alpha 90.00
_cell_angle_beta 97.4760(10)
_cell_angle_gamma 90.00
_cell_formula_units_Z 4
_cell_length_a 5.7818(2)
_cell_length_b 15.3200(10)
_cell_length_c 17.4690(10)
_cell_measurement_reflns_used 4025
_cell_measurement_temperature 293(2)
_cell_measurement_theta_max 24.81
_cell_measurement_theta_min 1.77
_cell_volume 1534.20(14)
_computing_cell_refinement 'SAINT (Siemens, 1996)'
_computing_data_collection 'SMART (Siemens, 1996)'
_computing_data_reduction 'SAINT and SADABS (Sheldrick, 1996)'
_computing_molecular_graphics SHELXTL
_computing_publication_material
;
SHELXTL, PARST (Nardelli, 1995) and PLATON (Spek, 1990)
;
_computing_structure_refinement SHELXTL
_computing_structure_solution 'SHELXTL (Sheldrick, 1997)'
_diffrn_ambient_temperature 293(2)
_diffrn_detector_area_resol_mean 8.33
_diffrn_measured_fraction_theta_full .997
_diffrn_measured_fraction_theta_max .997
_diffrn_measurement_device_type
;
Siemens SMART CCD area-detector
;
_diffrn_measurement_method \w
_diffrn_radiation_monochromator graphite
_diffrn_radiation_source 'fine-focus sealed tube'
_diffrn_radiation_type MoK\a
_diffrn_radiation_wavelength .71073
_diffrn_reflns_av_R_equivalents .0559
_diffrn_reflns_av_sigmaI/netI .0572
_diffrn_reflns_limit_h_max 6
_diffrn_reflns_limit_h_min -6
_diffrn_reflns_limit_k_max 17
_diffrn_reflns_limit_k_min -18
_diffrn_reflns_limit_l_max 20
_diffrn_reflns_limit_l_min -14
_diffrn_reflns_number 8214
_diffrn_reflns_theta_full 24.73
_diffrn_reflns_theta_max 24.73
_diffrn_reflns_theta_min 1.77
_exptl_absorpt_coefficient_mu .082
_exptl_absorpt_correction_type none
_exptl_crystal_colour 'light yellow'
_exptl_crystal_density_diffrn 1.227
_exptl_crystal_density_method 'not measured'
_exptl_crystal_description parallelepiped
_exptl_crystal_F_000 600
_exptl_crystal_size_max .48
_exptl_crystal_size_mid .34
_exptl_crystal_size_min .18
_refine_diff_density_max .367
_refine_diff_density_min -.470
_refine_ls_extinction_coef .019(5)
_refine_ls_extinction_method SHELXTL
_refine_ls_goodness_of_fit_ref 1.008
_refine_ls_hydrogen_treatment constr
_refine_ls_matrix_type full
_refine_ls_number_parameters 191
_refine_ls_number_reflns 2624
_refine_ls_number_restraints 0
_refine_ls_restrained_S_all 1.008
_refine_ls_R_factor_all .0834
_refine_ls_R_factor_gt .0561
_refine_ls_shift/su_max <0.001
_refine_ls_shift/su_mean <0.001
_refine_ls_structure_factor_coef Fsqd
_refine_ls_weighting_details 'calc w = 1/[\s^2^(Fo^2^)+(0.1025P)^2^] where P = (Fo^2^+2Fc^2^)/3'
_refine_ls_weighting_scheme calc
_refine_ls_wR_factor_ref .1712
_reflns_number_gt 1756
_reflns_number_total 2624
_reflns_threshold_expression I>2\s(I)
_cod_data_source_file na6060.cif
_cod_data_source_block jff62m
_cod_original_sg_symbol_H-M 'P 21/n'
_cod_database_code 2200193
_cod_database_fobs_code 2200193

loop_
_symmetry_equiv_pos_as_xyz
'x, y, z'
'-x+1/2, y+1/2, -z+1/2'
'-x, -y, -z'
'x-1/2, -y-1/2, z-1/2'

loop_
_atom_site_label
_atom_site_fract_x
_atom_site_fract_y
_atom_site_fract_z
_atom_site_U_iso_or_equiv
_atom_site_adp_type
_atom_site_calc_flag
_atom_site_refinement_flags
_atom_site_occupancy
_atom_site_disorder_assembly
_atom_site_disorder_group
_atom_site_type_symbol
O1 .2298(2) .02618(10) .08467(9) .0500(5) Uani d . 1 . . O
N1 .2917(3) .12213(13) .21908(12) .0574(6) Uani d . 1 . . N
H1A .3851 .1661 .2225 .069 Uiso calc R 1 . . H
N2 .0912(3) .12298(13) .16609(11) .0491(5) Uani d . 1 . . N
H2A -.0197 .1585 .1726 .059 Uiso calc R 1 . . H
N3 -.1502(3) .06424(12) .06440(11) .0442(5) Uani d . 1 . . N
H3A -.1834 .0239 .0305 .053 Uiso calc R 1 . . H
N4 -.3182(3) .12511(11) .07862(10) .0421(5) Uani d . 1 . . N
H4A -.4045 .1175 .1146 .050 Uiso calc R 1 . . H
N5 .7416(6) .24647(18) .24697(19) .1068(11) Uani d . 1 . . N
C1 .1821(4) -.01479(18) .27475(15) .0599(7) Uani d . 1 . . C
H1B .0340 -.0118 .2468 .072 Uiso calc R 1 . . H
C2 .2397(5) -.0841(2) .32369(18) .0756(9) Uani d . 1 . . C
H2B .1308 -.1281 .3274 .091 Uiso calc R 1 . . H
C3 .4544(5) -.08960(19) .36697(17) .0728(8) Uani d . 1 . . C
H3B .4920 -.1366 .3999 .087 Uiso calc R 1 . . H
C4 .6124(5) -.02428(19) .36066(16) .0657(8) Uani d . 1 . . C
H4B .7582 -.0268 .3901 .079 Uiso calc R 1 . . H
C5 .5589(4) .04477(16) .31158(14) .0514(6) Uani d . 1 . . C
H5A .6686 .0885 .3081 .062 Uiso calc R 1 . . H
C6 .3414(4) .04983(14) .26685(12) .0416(6) Uani d . 1 . . C
C7 .0673(4) .06916(14) .10475(12) .0385(5) Uani d . 1 . . C
C8 -.3399(3) .20007(14) .03097(11) .0391(5) Uani d . 1 . . C
C9 -.1753(4) .22137(17) -.01703(14) .0532(7) Uani d . 1 . . C
H9A -.0471 .1853 -.0195 .064 Uiso calc R 1 . . H
C10 -.2024(5) .29622(19) -.06116(16) .0662(8) Uani d . 1 . . C
H10A -.0927 .3097 -.0938 .079 Uiso calc R 1 . . H
C11 -.3872(5) .35074(19) -.05764(18) .0706(8) Uani d . 1 . . C
H11A -.4028 .4013 -.0873 .085 Uiso calc R 1 . . H
C12 -.5504(5) .33034(18) -.00980(16) .0650(8) Uani d . 1 . . C
H12A -.6769 .3672 -.0071 .078 Uiso calc R 1 . . H
C13 -.5271(4) .25551(15) .03406(14) .0507(6) Uani d . 1 . . C
H13A -.6385 .2421 .0661 .061 Uiso calc R 1 . . H
C14 .8849(7) .3712(2) .3392(2) .0976(12) Uani d . 1 . . C
C15 .8028(5) .30067(19) .28802(18) .0688(8) Uani d . 1 . . C
H14C .7596 .3650 .3582 .103 Uiso d R 1 . . H
H14B .9699 .3434 .3807 .103 Uiso d R 1 . . H
H14A .8611 .4215 .3181 .103 Uiso d R 1 . . H

loop_
_atom_site_aniso_label
_atom_site_aniso_U_11
_atom_site_aniso_U_22
_atom_site_aniso_U_33
_atom_site_aniso_U_12
_atom_site_aniso_U_13
_atom_site_aniso_U_23
O1 .0355(8) .0568(10) .0584(10) .0079(7) .0087(7) -.0018(8)
N1 .0483(12) .0628(13) .0554(13) -.0102(10) -.0148(10) .0093(11)
N2 .0417(10) .0600(12) .0431(11) .0072(9) -.0040(9) -.0041(10)
N3 .0365(10) .0488(11) .0470(11) .0053(8) .0044(8) -.0071(9)
N4 .0358(10) .0531(11) .0395(10) .0084(8) .0132(8) .0030(9)
N5 .147(3) .0764(19) .094(2) -.0329(19) .003(2) -.0033(17)
C1 .0474(14) .0786(18) .0520(15) -.0143(13) .0000(12) .0077(14)
C2 .0773(19) .079(2) .0707(19) -.0228(16) .0094(16) .0175(16)
C3 .0757(19) .0739(18) .0676(19) .0014(16) .0039(16) .0222(16)
C4 .0551(15) .0778(19) .0602(16) .0099(15) -.0074(13) .0051(15)
C5 .0439(13) .0573(14) .0509(14) -.0016(11) -.0014(11) -.0026(12)
C6 .0396(12) .0517(13) .0340(11) -.0021(10) .0067(9) -.0042(10)
C7 .0351(11) .0429(12) .0375(12) .0000(10) .0052(9) .0048(10)
C8 .0349(11) .0491(13) .0324(11) -.0015(9) .0009(9) -.0047(10)
C9 .0407(13) .0686(16) .0520(14) -.0002(11) .0125(11) .0070(13)
C10 .0576(16) .083(2) .0602(16) -.0051(15) .0162(13) .0176(15)
C11 .0732(18) .0668(18) .0704(19) .0012(15) .0037(16) .0228(15)
C12 .0631(17) .0668(17) .0644(17) .0205(14) .0063(14) .0090(15)
C13 .0450(13) .0586(15) .0504(14) .0069(11) .0130(11) .0023(12)
C14 .140(3) .0703(19) .070(2) -.0028(19) -.031(2) .0063(17)
C15 .084(2) .0560(16) .0625(17) -.0127(15) -.0043(15) .0083(15)

loop_
_atom_type_symbol
_atom_type_description
_atom_type_scat_dispersion_real
_atom_type_scat_dispersion_imag
_atom_type_scat_source
C C .0033 .0016 'International Tables Vol C Tables 4.2.6.8 and 6.1.1.4'
H H .0000 .0000 'International Tables Vol C Tables 4.2.6.8 and 6.1.1.4'
N N .0061 .0033 'International Tables Vol C Tables 4.2.6.8 and 6.1.1.4'
O O .0106 .0060 'International Tables Vol C Tables 4.2.6.8 and 6.1.1.4'

loop_
_geom_angle_atom_site_label_1
_geom_angle_atom_site_label_2
_geom_angle_atom_site_label_3
_geom_angle
_geom_angle_publ_flag
N2 N1 C6 119.8(2) yes
N2 N1 H1A 120.1 ?
C6 N1 H1A 120.1 ?
C7 N2 N1 121.1(2) yes
C7 N2 H2A 119.4 ?
N1 N2 H2A 119.4 ?
C7 N3 N4 119.3(2) yes
C7 N3 H3A 120.3 ?
N4 N3 H3A 120.3 ?
N3 N4 C8 116.72(16) ?
N3 N4 H4A 121.6 ?
C8 N4 H4A 121.6 ?
C6 C1 C2 120.5(2) ?
C6 C1 H1B 119.7 ?
C2 C1 H1B 119.7 ?
C3 C2 C1 121.3(3) ?
C3 C2 H2B 119.4 ?
C1 C2 H2B 119.4 ?
C4 C3 C2 118.5(3) ?
C4 C3 H3B 120.8 ?
C2 C3 H3B 120.8 ?
C3 C4 C5 121.0(2) ?
C3 C4 H4B 119.5 ?
C5 C4 H4B 119.5 ?
C4 C5 C6 120.5(2) ?
C4 C5 H5A 119.8 ?
C6 C5 H5A 119.8 ?
C1 C6 C5 118.2(2) ?
C1 C6 N1 123.0(2) ?
C5 C6 N1 118.7(2) ?
O1 C7 N2 123.36(19) ?
O1 C7 N3 120.6(2) ?
N2 C7 N3 116.03(19) ?
C13 C8 C9 118.8(2) ?
C13 C8 N4 119.08(19) ?
C9 C8 N4 122.1(2) ?
C10 C9 C8 119.8(2) ?
C10 C9 H9A 120.1 ?
C8 C9 H9A 120.1 ?
C11 C10 C9 121.1(2) ?
C11 C10 H10A 119.5 ?
C9 C10 H10A 119.5 ?
C10 C11 C12 119.5(3) ?
C10 C11 H11A 120.3 ?
C12 C11 H11A 120.3 ?
C11 C12 C13 120.2(2) ?
C11 C12 H12A 119.9 ?
C13 C12 H12A 119.9 ?
C12 C13 C8 120.7(2) ?
C12 C13 H13A 119.6 ?
C8 C13 H13A 119.6 ?
C15 C14 H14C 86.0 ?
C15 C14 H14B 103.9 ?
H14C C14 H14B 92.0 ?
C15 C14 H14A 112.8 ?
H14C C14 H14A 99.9 ?
H14B C14 H14A 142.0 ?
N5 C15 C14 178.5(4) ?

loop_
_geom_bond_atom_site_label_1
_geom_bond_atom_site_label_2
_geom_bond_site_symmetry_2
_geom_bond_distance
_geom_bond_publ_flag
O1 C7 . 1.235(2) yes
N1 N2 . 1.386(3) yes
N1 C6 . 1.394(3) yes
N1 H1A . .8600 ?
N2 C7 . 1.345(3) yes
N2 H2A . .8600 ?
N3 C7 . 1.361(3) yes
N3 N4 . 1.392(2) yes
N3 H3A . .8600 ?
N4 C8 . 1.414(3) yes
N4 H4A . .8600 ?
N5 C15 . 1.124(4) yes
C1 C6 . 1.372(3) ?
C1 C2 . 1.377(4) ?
C1 H1B . .9300 ?
C2 C3 . 1.369(4) ?
C2 H2B . .9300 ?
C3 C4 . 1.369(4) ?
C3 H3B . .9300 ?
C4 C5 . 1.371(3) ?
C4 H4B . .9300 ?
C5 C6 . 1.393(3) ?
C5 H5A . .9300 ?
C8 C13 . 1.383(3) ?
C8 C9 . 1.387(3) ?
C9 C10 . 1.379(4) ?
C9 H9A . .9300 ?
C10 C11 . 1.364(4) ?
C10 H10A . .9300 ?
C11 C12 . 1.375(4) ?
C11 H11A . .9300 ?
C12 C13 . 1.376(3) ?
C12 H12A . .9300 ?
C13 H13A . .9300 ?
C14 C15 . 1.442(5) ?
C14 H14C . .8411 ?
C14 H14B . .9258 ?
C14 H14A . .8575 ?

loop_
_geom_hbond_atom_site_label_D
_geom_hbond_atom_site_label_H
_geom_hbond_atom_site_label_A
_geom_hbond_site_symmetry_A
_geom_hbond_distance_DH
_geom_hbond_distance_HA
_geom_hbond_distance_DA
_geom_hbond_angle_DHA
_geom_hbond_publ_flag
N1 H1A N5 1_555 .86 2.39 3.210(4) 159 yes
N2 H2A N5 1_455 .86 2.42 3.226(4) 155 yes
N3 H3A O1 3_555 .86 2.14 2.933(2) 154 yes
N4 H4A O1 1_455 .86 2.53 3.035(2) 118 yes
N2 H2A N4 1_555 .86 2.28 2.645(3) 106 yes

loop_
_geom_torsion_atom_site_label_1
_geom_torsion_atom_site_label_2
_geom_torsion_atom_site_label_3
_geom_torsion_atom_site_label_4
_geom_torsion
C6 N1 N2 C7 -68.3(3)
C7 N3 N4 C8 93.3(2)
C6 C1 C2 C3 1.5(5)
C1 C2 C3 C4 .0(5)
C2 C3 C4 C5 -.7(5)
C3 C4 C5 C6 .0(4)
C2 C1 C6 C5 -2.2(4)
C2 C1 C6 N1 -179.0(2)
C4 C5 C6 C1 1.5(3)
C4 C5 C6 N1 178.4(2)
N2 N1 C6 C1 -12.4(3)
N2 N1 C6 C5 170.8(2)
N1 N2 C7 O1 -11.6(3)
N1 N2 C7 N3 168.7(2)
N4 N3 C7 O1 -167.60(18)
N4 N3 C7 N2 12.2(3)
N3 N4 C8 C13 169.73(19)
N3 N4 C8 C9 -12.4(3)
C13 C8 C9 C10 -.8(4)
N4 C8 C9 C10 -178.7(2)
C8 C9 C10 C11 1.0(4)
C9 C10 C11 C12 -.6(4)
C10 C11 C12 C13 .0(4)
C11 C12 C13 C8 .2(4)
C9 C8 C13 C12 .2(3)
N4 C8 C13 C12 178.1(2)
